data_7039718
loop_
_publ_author_name
'Sroor, Farid M.'
'Hrib, Cristian G.'
'Liebing, Phil'
'Hilfert, Liane'
'Busse, Sabine'
'Edelmann, Frank T.'

_publ_section_title
;
 Five different types of \h(8)-cyclooctatetraenyl-lanthanide half-sandwich
 complexes from one ligand set, including a &quot;giant neodymium
 wheel&quot;.
;
_journal_issue 34
_journal_name_full 'Dalton transactions (Cambridge, England : 2003)'
_journal_page_first 13332
_journal_page_last 13346
_journal_paper_doi 10.1039/c6dt01974a
_journal_volume 45
_journal_year 2016
_chemical_formula_sum 'C48 H72 Li N4 O Pr'
_chemical_formula_weight 868.95
_chemical_name_systematic
; 
 ? 
;
_space_group_IT_number 61
_symmetry_cell_setting orthorhombic
_symmetry_space_group_name_Hall '-P 2ac 2ab'
_symmetry_space_group_name_H-M 'P b c a'
_atom_sites_solution_hydrogens geom
_atom_sites_solution_primary direct
_atom_sites_solution_secondary difmap
_audit_creation_method SHELXL-97
_audit_update_record
;
2015-04-01 deposited with the CCDC.
2016-06-28 downloaded from the CCDC.
;
_cell_angle_alpha 90.00
_cell_angle_beta 90.00
_cell_angle_gamma 90.00
_cell_formula_units_Z 8
_cell_length_a 21.425(4)
_cell_length_b 20.113(4)
_cell_length_c 21.502(4)
_cell_measurement_reflns_used 61125
_cell_measurement_temperature 153(2)
_cell_measurement_theta_max 29.65
_cell_measurement_theta_min 1.90
_cell_volume 9266(3)
_computing_cell_refinement 'STOE X-AREA'
_computing_data_collection 'STOE X-AREA'
_computing_data_reduction 'STOE X-RED'
_computing_molecular_graphics 'Bruker SHELXTL'
_computing_publication_material 'Bruker SHELXTL'
_computing_structure_refinement 'SHELXL-97 (Sheldrick, 1997)'
_computing_structure_solution 'SHELXS-97 (Sheldrick, 1990)'
_diffrn_ambient_temperature 153(2)
_diffrn_detector_area_resol_mean 6.67
_diffrn_measured_fraction_theta_full 0.987
_diffrn_measured_fraction_theta_max 0.987
_diffrn_measurement_device_type 'STOE IPDS 2T'
_diffrn_measurement_method 'rotation method'
_diffrn_radiation_monochromator graphite
_diffrn_radiation_source 'fine-focus sealed tube'
_diffrn_radiation_type MoK\a
_diffrn_radiation_wavelength 0.71073
_diffrn_reflns_av_R_equivalents 0.0663
_diffrn_reflns_av_sigmaI/netI 0.0440
_diffrn_reflns_limit_h_max 26
_diffrn_reflns_limit_h_min -26
_diffrn_reflns_limit_k_max 21
_diffrn_reflns_limit_k_min -25
_diffrn_reflns_limit_l_max 26
_diffrn_reflns_limit_l_min -24
_diffrn_reflns_number 41749
_diffrn_reflns_theta_full 26.37
_diffrn_reflns_theta_max 26.37
_diffrn_reflns_theta_min 2.15
_exptl_absorpt_coefficient_mu 1.089
_exptl_absorpt_correction_T_max 0.4912
_exptl_absorpt_correction_T_min 0.4819
_exptl_absorpt_correction_type sphere
_exptl_absorpt_process_details
;
Interpolation using  Int.Tab. Vol. C (1992) p. 523,Tab. 6.3.3.3
for values of muR in the range 0-2.5, and Int.Tab. Vol.II (1959)
p.302; Table 5.3.6 B for muR in the range 2.6-10.0.
The interpolation procedure of C.W.Dwiggins Jr (Acta Cryst.(1975)
A31,146-148) is used with some modification.
;
_exptl_crystal_colour yellow
_exptl_crystal_density_diffrn 1.246
_exptl_crystal_density_method 'not measured'
_exptl_crystal_description prism
_exptl_crystal_F_000 3664
_exptl_crystal_size_max 0.46
_exptl_crystal_size_mid 0.35
_exptl_crystal_size_min 0.14
_exptl_crystal_size_rad 0.4600
_refine_diff_density_max 0.887
_refine_diff_density_min -1.490
_refine_diff_density_rms 0.075
_refine_ls_extinction_method none
_refine_ls_goodness_of_fit_ref 1.014
_refine_ls_hydrogen_treatment constr
_refine_ls_matrix_type full
_refine_ls_number_parameters 496
_refine_ls_number_reflns 9346
_refine_ls_number_restraints 0
_refine_ls_restrained_S_all 1.014
_refine_ls_R_factor_all 0.0515
_refine_ls_R_factor_gt 0.0355
_refine_ls_shift/su_max 0.002
_refine_ls_shift/su_mean 0.000
_refine_ls_structure_factor_coef Fsqd
_refine_ls_weighting_details 'calc w=1/[\s^2^(Fo^2^)+(0.0472P)^2^+0.8960P] where P=(Fo^2^+2Fc^2^)/3'
_refine_ls_weighting_scheme calc
_refine_ls_wR_factor_gt 0.0790
_refine_ls_wR_factor_ref 0.0839
_reflns_number_gt 7413
_reflns_number_total 9346
_reflns_threshold_expression >2sigma(I)
_cod_data_source_file c6dt01974a2.cif
_cod_data_source_block ip400
_cod_depositor_comments 'Adding full bibliography for 7039717--7039725.cif.'
_cod_original_sg_symbol_H-M Pbca
_cod_database_code 7039718

loop_
_symmetry_equiv_pos_as_xyz
'x, y, z'
'-x+1/2, -y, z+1/2'
'-x, y+1/2, -z+1/2'
'x+1/2, -y+1/2, -z'
'-x, -y, -z'
'x-1/2, y, -z-1/2'
'x, -y-1/2, z-1/2'
'-x-1/2, y-1/2, z'

loop_
_atom_site_label
_atom_site_type_symbol
_atom_site_fract_x
_atom_site_fract_y
_atom_site_fract_z
_atom_site_U_iso_or_equiv
_atom_site_adp_type
_atom_site_occupancy
_atom_site_symmetry_multiplicity
_atom_site_calc_flag
_atom_site_refinement_flags
Pr Pr 0.216432(6) 0.822942(7) 0.314319(6) 0.01844(6) Uani 1 1 d .
Li Li 0.2890(2) 0.9511(2) 0.3451(2) 0.0269(10) Uani 1 1 d .
O O 0.33998(9) 1.02790(11) 0.34183(11) 0.0351(5) Uani 1 1 d .
N1 N 0.29745(10) 0.86665(12) 0.40605(10) 0.0223(5) Uani 1 1 d .
N2 N 0.32972(9) 0.86387(12) 0.30626(10) 0.0191(5) Uani 1 1 d .
N3 N 0.18650(9) 0.90836(11) 0.22891(10) 0.0190(5) Uani 1 1 d .
N4 N 0.19213(10) 0.94861(12) 0.32851(11) 0.0220(5) Uani 1 1 d .
C1 C 0.34047(11) 0.84732(14) 0.36556(13) 0.0211(6) Uani 1 1 d .
C2 C 0.39444(12) 0.80829(15) 0.38408(13) 0.0243(6) Uani 1 1 d .
C3 C 0.43628(13) 0.77515(16) 0.40291(14) 0.0299(7) Uani 1 1 d .
C4 C 0.48575(16) 0.73460(19) 0.42744(19) 0.0485(10) Uani 1 1 d .
H4 H 0.5212 0.7248 0.3986 0.058 Uiso 1 1 calc R
C5 C 0.50154(19) 0.7397(3) 0.4954(2) 0.0687(14) Uani 1 1 d .
H5A H 0.5459 0.7346 0.5075 0.082 Uiso 1 1 calc R
H5B H 0.4776 0.7718 0.5208 0.082 Uiso 1 1 calc R
C6 C 0.4690(3) 0.6811(3) 0.4729(3) 0.107(3) Uani 1 1 d .
H6A H 0.4244 0.6761 0.4842 0.129 Uiso 1 1 calc R
H6B H 0.4927 0.6389 0.4709 0.129 Uiso 1 1 calc R
C7 C 0.30723(13) 0.84912(16) 0.47190(13) 0.0260(6) Uani 1 1 d .
H7 H 0.3243 0.8029 0.4740 0.031 Uiso 1 1 calc R
C8 C 0.35391(15) 0.89631(17) 0.50302(13) 0.0344(7) Uani 1 1 d .
H8A H 0.3944 0.8936 0.4810 0.041 Uiso 1 1 calc R
H8B H 0.3385 0.9425 0.4994 0.041 Uiso 1 1 calc R
C9 C 0.36366(16) 0.8796(2) 0.57147(15) 0.0480(9) Uani 1 1 d .
H9A H 0.3833 0.8352 0.5750 0.058 Uiso 1 1 calc R
H9B H 0.3924 0.9125 0.5902 0.058 Uiso 1 1 calc R
C10 C 0.30225(18) 0.8797(2) 0.60696(15) 0.0514(10) Uani 1 1 d .
H10A H 0.2851 0.9254 0.6080 0.062 Uiso 1 1 calc R
H10B H 0.3096 0.8652 0.6503 0.062 Uiso 1 1 calc R
C11 C 0.25548(17) 0.8332(2) 0.57594(15) 0.0440(9) Uani 1 1 d .
H11A H 0.2707 0.7868 0.5790 0.053 Uiso 1 1 calc R
H11B H 0.2150 0.8359 0.5980 0.053 Uiso 1 1 calc R
C12 C 0.24603(14) 0.85118(18) 0.50770(14) 0.0332(7) Uani 1 1 d .
H12A H 0.2162 0.8196 0.4887 0.040 Uiso 1 1 calc R
H12B H 0.2279 0.8963 0.5048 0.040 Uiso 1 1 calc R
C13 C 0.37752(12) 0.84727(14) 0.25936(13) 0.0215(6) Uani 1 1 d .
H13 H 0.3939 0.8017 0.2683 0.026 Uiso 1 1 calc R
C14 C 0.34755(13) 0.84710(17) 0.19556(13) 0.0284(6) Uani 1 1 d .
H14A H 0.3284 0.8911 0.1878 0.034 Uiso 1 1 calc R
H14B H 0.3139 0.8134 0.1947 0.034 Uiso 1 1 calc R
C15 C 0.39414(14) 0.8319(2) 0.14402(15) 0.0381(8) Uani 1 1 d .
H15A H 0.4098 0.7859 0.1489 0.046 Uiso 1 1 calc R
H15B H 0.3730 0.8351 0.1032 0.046 Uiso 1 1 calc R
C16 C 0.44841(13) 0.8799(2) 0.14574(14) 0.0407(9) Uani 1 1 d .
H16A H 0.4334 0.9252 0.1356 0.049 Uiso 1 1 calc R
H16B H 0.4795 0.8669 0.1139 0.049 Uiso 1 1 calc R
C17 C 0.47918(13) 0.8803(2) 0.20961(15) 0.0403(9) Uani 1 1 d .
H17A H 0.5129 0.9139 0.2102 0.048 Uiso 1 1 calc R
H17B H 0.4981 0.8363 0.2178 0.048 Uiso 1 1 calc R
C18 C 0.43190(11) 0.89619(17) 0.26054(13) 0.0286(7) Uani 1 1 d .
H18A H 0.4527 0.8942 0.3016 0.034 Uiso 1 1 calc R
H18B H 0.4159 0.9419 0.2546 0.034 Uiso 1 1 calc R
C21 C 0.16923(11) 0.95291(13) 0.26954(13) 0.0204(6) Uani 1 1 d .
C22 C 0.12638(12) 1.00695(15) 0.25371(14) 0.0258(6) Uani 1 1 d .
C23 C 0.09120(14) 1.05113(16) 0.24343(15) 0.0338(7) Uani 1 1 d .
C24 C 0.04847(18) 1.1060(2) 0.2359(2) 0.0548(11) Uani 1 1 d .
H24 H 0.0371 1.1181 0.1922 0.066 Uiso 1 1 calc R
C25 C 0.00028(18) 1.1172(2) 0.2836(3) 0.0713(14) Uani 1 1 d .
H25A H -0.0408 1.1340 0.2695 0.086 Uiso 1 1 calc R
H25B H -0.0016 1.0854 0.3187 0.086 Uiso 1 1 calc R
C26 C 0.05171(18) 1.16220(19) 0.2818(3) 0.0618(13) Uani 1 1 d .
H26A H 0.0831 1.1592 0.3154 0.074 Uiso 1 1 calc R
H26B H 0.0439 1.2078 0.2662 0.074 Uiso 1 1 calc R
C27 C 0.16345(11) 0.91587(14) 0.16468(13) 0.0210(5) Uani 1 1 d .
H27 H 0.1634 0.9643 0.1542 0.025 Uiso 1 1 calc R
C28 C 0.09664(11) 0.88976(15) 0.15767(13) 0.0244(6) Uani 1 1 d .
H28A H 0.0951 0.8426 0.1708 0.029 Uiso 1 1 calc R
H28B H 0.0685 0.9154 0.1852 0.029 Uiso 1 1 calc R
C29 C 0.07384(12) 0.89539(17) 0.09080(14) 0.0310(7) Uani 1 1 d .
H29A H 0.0312 0.8767 0.0875 0.037 Uiso 1 1 calc R
H29B H 0.0720 0.9428 0.0786 0.037 Uiso 1 1 calc R
C30 C 0.11747(13) 0.85807(18) 0.04720(14) 0.0337(7) Uani 1 1 d .
H30A H 0.1171 0.8102 0.0577 0.040 Uiso 1 1 calc R
H30B H 0.1028 0.8630 0.0038 0.040 Uiso 1 1 calc R
C31 C 0.18343(13) 0.88494(18) 0.05277(14) 0.0344(7) Uani 1 1 d .
H31A H 0.1843 0.9319 0.0389 0.041 Uiso 1 1 calc R
H31B H 0.2115 0.8592 0.0253 0.041 Uiso 1 1 calc R
C32 C 0.20671(12) 0.88057(16) 0.11935(13) 0.0265(6) Uani 1 1 d .
H32A H 0.2488 0.9007 0.1219 0.032 Uiso 1 1 calc R
H32B H 0.2103 0.8332 0.1314 0.032 Uiso 1 1 calc R
C33 C 0.15866(11) 0.98585(15) 0.37701(13) 0.0237(6) Uani 1 1 d .
H33 H 0.1337 1.0213 0.3559 0.028 Uiso 1 1 calc R
C34 C 0.20286(12) 1.01997(17) 0.42203(15) 0.0325(7) Uani 1 1 d .
H34A H 0.2301 1.0512 0.3990 0.039 Uiso 1 1 calc R
H34B H 0.2297 0.9863 0.4423 0.039 Uiso 1 1 calc R
C35 C 0.16613(15) 1.0579(2) 0.47138(18) 0.0474(10) Uani 1 1 d .
H35A H 0.1956 1.0774 0.5018 0.057 Uiso 1 1 calc R
H35B H 0.1432 1.0949 0.4513 0.057 Uiso 1 1 calc R
C36 C 0.12007(16) 1.0136(2) 0.50540(17) 0.0505(10) Uani 1 1 d .
H36A H 0.1432 0.9800 0.5299 0.061 Uiso 1 1 calc R
H36B H 0.0952 1.0408 0.5347 0.061 Uiso 1 1 calc R
C37 C 0.07685(15) 0.9790(2) 0.46025(17) 0.0467(9) Uani 1 1 d .
H37A H 0.0499 1.0124 0.4398 0.056 Uiso 1 1 calc R
H37B H 0.0496 0.9478 0.4833 0.056 Uiso 1 1 calc R
C38 C 0.11323(13) 0.94090(17) 0.41096(15) 0.0345(7) Uani 1 1 d .
H38A H 0.1365 0.9041 0.4310 0.041 Uiso 1 1 calc R
H38B H 0.0837 0.9213 0.3807 0.041 Uiso 1 1 calc R
C41 C 0.11419(13) 0.74997(15) 0.27925(16) 0.0296(7) Uani 1 1 d .
H41 H 0.0754 0.7608 0.2603 0.035 Uiso 1 1 calc R
C42 C 0.16051(13) 0.73498(14) 0.23525(14) 0.0271(6) Uani 1 1 d .
H42 H 0.1455 0.7377 0.1938 0.033 Uiso 1 1 calc R
C43 C 0.22378(13) 0.71691(14) 0.23791(15) 0.0292(6) Uani 1 1 d .
H43 H 0.2422 0.7132 0.1978 0.035 Uiso 1 1 calc R
C44 C 0.26619(13) 0.70302(15) 0.28595(16) 0.0305(7) Uani 1 1 d .
H44 H 0.3064 0.6912 0.2709 0.037 Uiso 1 1 calc R
C45 C 0.26278(14) 0.70259(16) 0.35121(16) 0.0323(7) Uani 1 1 d .
H45 H 0.3009 0.6893 0.3701 0.039 Uiso 1 1 calc R
C46 C 0.21619(15) 0.71724(16) 0.39495(15) 0.0344(7) Uani 1 1 d .
H46 H 0.2298 0.7100 0.4364 0.041 Uiso 1 1 calc R
C47 C 0.15433(15) 0.73997(16) 0.39235(15) 0.0348(7) Uani 1 1 d .
H47 H 0.1375 0.7487 0.4324 0.042 Uiso 1 1 calc R
C48 C 0.11125(13) 0.75286(16) 0.34424(16) 0.0335(7) Uani 1 1 d .
H48 H 0.0715 0.7665 0.3592 0.040 Uiso 1 1 calc R
C51 C 0.43959(17) 1.0276(3) 0.3968(2) 0.0704(14) Uani 1 1 d .
H51A H 0.4608 1.0456 0.4335 0.106 Uiso 1 1 calc R
H51B H 0.4618 1.0417 0.3591 0.106 Uiso 1 1 calc R
H51C H 0.4392 0.9789 0.3990 0.106 Uiso 1 1 calc R
C52 C 0.37440(15) 1.05273(18) 0.39474(17) 0.0405(8) Uani 1 1 d .
H52A H 0.3526 1.0394 0.4334 0.049 Uiso 1 1 calc R
H52B H 0.3751 1.1019 0.3932 0.049 Uiso 1 1 calc R
C53 C 0.34960(17) 1.0659(2) 0.28814(19) 0.0484(9) Uani 1 1 d .
H53A H 0.3930 1.0597 0.2733 0.058 Uiso 1 1 calc R
H53B H 0.3436 1.1136 0.2979 0.058 Uiso 1 1 calc R
C54 C 0.30525(17) 1.04571(18) 0.23843(17) 0.0425(8) Uani 1 1 d .
H54A H 0.3125 1.0728 0.2013 0.064 Uiso 1 1 calc R
H54B H 0.2623 1.0523 0.2530 0.064 Uiso 1 1 calc R
H54C H 0.3117 0.9987 0.2283 0.064 Uiso 1 1 calc R

loop_
_atom_site_aniso_label
_atom_site_aniso_U_11
_atom_site_aniso_U_22
_atom_site_aniso_U_33
_atom_site_aniso_U_23
_atom_site_aniso_U_13
_atom_site_aniso_U_12
Pr 0.02057(8) 0.01785(8) 0.01689(9) 0.00002(6) 0.00274(5) -0.00190(5)
Li 0.025(2) 0.025(3) 0.031(3) 0.002(2) -0.0027(19) -0.0029(18)
O 0.0373(11) 0.0255(11) 0.0424(13) 0.0015(11) 0.0048(10) -0.0063(9)
N1 0.0255(11) 0.0275(13) 0.0141(11) 0.0015(10) 0.0021(8) -0.0008(9)
N2 0.0206(9) 0.0238(12) 0.0131(11) 0.0007(10) 0.0042(8) 0.0007(8)
N3 0.0203(10) 0.0201(12) 0.0166(11) -0.0005(10) 0.0007(8) 0.0009(9)
N4 0.0210(10) 0.0249(13) 0.0201(12) -0.0033(10) 0.0039(9) 0.0013(9)
C1 0.0221(12) 0.0196(13) 0.0215(14) -0.0008(11) -0.0019(10) -0.0035(10)
C2 0.0260(13) 0.0270(16) 0.0198(14) 0.0039(12) -0.0011(11) -0.0021(11)
C3 0.0291(14) 0.0333(17) 0.0273(16) 0.0047(14) -0.0057(12) -0.0037(12)
C4 0.0372(16) 0.050(2) 0.058(2) 0.015(2) -0.0200(16) 0.0060(15)
C5 0.049(2) 0.094(4) 0.063(3) 0.038(3) -0.030(2) -0.018(2)
C6 0.091(4) 0.068(3) 0.163(6) 0.073(4) -0.081(4) -0.031(3)
C7 0.0340(14) 0.0300(16) 0.0141(13) 0.0022(12) 0.0032(11) -0.0042(12)
C8 0.0423(16) 0.0423(19) 0.0187(15) 0.0020(14) 0.0012(12) -0.0121(14)
C9 0.0529(19) 0.068(3) 0.0232(17) 0.0017(18) -0.0086(15) -0.0247(18)
C10 0.069(2) 0.070(3) 0.0156(16) -0.0015(17) 0.0047(15) -0.027(2)
C11 0.0542(19) 0.058(2) 0.0199(15) 0.0039(16) 0.0079(14) -0.0225(18)
C12 0.0381(15) 0.0439(19) 0.0175(14) 0.0022(14) 0.0058(12) -0.0057(14)
C13 0.0235(12) 0.0243(14) 0.0168(13) 0.0021(12) 0.0021(10) 0.0039(11)
C14 0.0220(12) 0.0424(17) 0.0209(15) -0.0041(13) 0.0019(11) -0.0031(12)
C15 0.0347(15) 0.061(2) 0.0186(15) -0.0090(16) 0.0040(12) -0.0029(15)
C16 0.0268(14) 0.076(3) 0.0195(15) 0.0051(17) 0.0053(12) -0.0049(15)
C17 0.0202(13) 0.077(3) 0.0235(16) -0.0004(17) 0.0039(11) -0.0042(15)
C18 0.0196(12) 0.0444(19) 0.0219(15) -0.0006(14) 0.0017(10) -0.0034(12)
C21 0.0190(11) 0.0205(14) 0.0218(14) 0.0008(11) 0.0019(10) -0.0009(10)
C22 0.0270(13) 0.0251(15) 0.0253(15) -0.0050(13) -0.0011(11) 0.0014(11)
C23 0.0397(16) 0.0340(18) 0.0275(16) -0.0038(15) -0.0084(13) 0.0081(14)
C24 0.063(2) 0.052(2) 0.050(2) -0.006(2) -0.0144(19) 0.0323(19)
C25 0.0385(19) 0.055(3) 0.120(4) -0.014(3) -0.007(2) 0.0089(18)
C26 0.048(2) 0.033(2) 0.104(4) -0.017(2) 0.002(2) 0.0078(16)
C27 0.0205(12) 0.0247(14) 0.0177(13) 0.0009(12) 0.0004(10) -0.0010(10)
C28 0.0210(12) 0.0301(16) 0.0220(14) 0.0011(13) 0.0035(10) -0.0017(11)
C29 0.0248(13) 0.0384(18) 0.0298(16) 0.0014(15) -0.0050(11) -0.0046(12)
C30 0.0356(15) 0.045(2) 0.0205(15) -0.0025(15) -0.0032(12) -0.0100(14)
C31 0.0299(14) 0.050(2) 0.0231(15) -0.0042(15) 0.0045(12) -0.0055(14)
C32 0.0240(12) 0.0360(17) 0.0196(14) -0.0003(13) 0.0034(10) 0.0021(11)
C33 0.0221(12) 0.0292(16) 0.0198(13) -0.0059(12) 0.0034(10) 0.0037(11)
C34 0.0271(13) 0.0376(18) 0.0329(17) -0.0156(15) 0.0050(12) -0.0021(12)
C35 0.0365(16) 0.061(2) 0.045(2) -0.034(2) 0.0058(15) -0.0057(16)
C36 0.0433(18) 0.078(3) 0.0305(18) -0.021(2) 0.0127(15) 0.0077(18)
C37 0.0335(16) 0.063(3) 0.044(2) -0.017(2) 0.0175(14) -0.0079(16)
C38 0.0280(14) 0.0423(19) 0.0334(18) -0.0145(16) 0.0092(12) -0.0069(13)
C41 0.0239(13) 0.0235(15) 0.0413(18) 0.0018(14) -0.0052(12) -0.0052(11)
C42 0.0350(15) 0.0210(15) 0.0253(15) -0.0011(13) -0.0047(12) -0.0059(12)
C43 0.0357(15) 0.0219(15) 0.0299(16) -0.0082(13) 0.0089(12) -0.0010(12)
C44 0.0288(14) 0.0206(15) 0.0422(19) -0.0049(14) 0.0035(13) 0.0051(11)
C45 0.0324(14) 0.0238(16) 0.0406(19) 0.0046(15) -0.0089(13) 0.0015(12)
C46 0.0517(18) 0.0248(16) 0.0268(16) 0.0089(13) -0.0040(14) -0.0105(14)
C47 0.0473(17) 0.0290(17) 0.0280(16) -0.0014(14) 0.0162(14) -0.0128(14)
C48 0.0278(14) 0.0273(17) 0.045(2) -0.0004(15) 0.0129(13) -0.0059(12)
C51 0.044(2) 0.109(4) 0.059(3) -0.002(3) -0.0064(19) 0.002(2)
C52 0.0431(17) 0.0358(19) 0.043(2) -0.0077(16) -0.0062(15) -0.0040(14)
C53 0.0504(19) 0.042(2) 0.052(2) 0.0145(19) 0.0042(18) -0.0056(17)
C54 0.0557(19) 0.0321(19) 0.040(2) 0.0089(16) -0.0049(16) -0.0018(15)

loop_
_atom_type_symbol
_atom_type_description
_atom_type_scat_dispersion_real
_atom_type_scat_dispersion_imag
_atom_type_scat_source
C C 0.0033 0.0016 'International Tables Vol C Tables 4.2.6.8 and 6.1.1.4'
H H 0.0000 0.0000 'International Tables Vol C Tables 4.2.6.8 and 6.1.1.4'
N N 0.0061 0.0033 'International Tables Vol C Tables 4.2.6.8 and 6.1.1.4'
Pr Pr -0.2180 2.8214 'International Tables Vol C Tables 4.2.6.8 and 6.1.1.4'
Li Li -0.0003 0.0001 'International Tables Vol C Tables 4.2.6.8 and 6.1.1.4'
O O 0.0106 0.0060 'International Tables Vol C Tables 4.2.6.8 and 6.1.1.4'

loop_
_geom_angle_atom_site_label_1
_geom_angle_atom_site_label_2
_geom_angle_atom_site_label_3
_geom_angle
N2 Pr N3 88.49(7)
N2 Pr N4 83.43(7)
N3 Pr N4 52.39(7)
N2 Pr C43 99.04(8)
N3 Pr C43 96.13(9)
N4 Pr C43 148.48(9)
N2 Pr C44 84.16(8)
N3 Pr C44 121.85(9)
N4 Pr C44 166.44(8)
C43 Pr C44 30.12(9)
N2 Pr C47 134.57(9)
N3 Pr C47 136.31(9)
N4 Pr C47 115.28(9)
C43 Pr C47 85.36(9)
C44 Pr C47 77.56(10)
N2 Pr C42 125.47(8)
N3 Pr C42 83.10(8)
N4 Pr C42 127.98(8)
C43 Pr C42 29.99(8)
C44 Pr C42 56.99(9)
C47 Pr C42 76.79(9)
N2 Pr C45 87.71(8)
N3 Pr C45 151.78(9)
N4 Pr C45 154.14(9)
C43 Pr C45 57.00(10)
C44 Pr C45 29.93(10)
C47 Pr C45 56.94(10)
C42 Pr C45 76.49(9)
N2 Pr C48 163.66(9)
N3 Pr C48 107.70(9)
N4 Pr C48 107.97(8)
C43 Pr C48 77.51(9)
C44 Pr C48 85.31(9)
C47 Pr C48 29.99(10)
C42 Pr C48 56.70(10)
C45 Pr C48 76.98(10)
N2 Pr C41 155.18(8)
N3 Pr C41 87.84(8)
N4 Pr C41 113.13(8)
C43 Pr C41 57.04(9)
C44 Pr C41 77.04(9)
C47 Pr C41 56.60(10)
C42 Pr C41 29.72(9)
C45 Pr C41 84.04(9)
C48 Pr C41 29.62(10)
N2 Pr C46 107.03(8)
N3 Pr C46 163.69(8)
N4 Pr C46 132.78(9)
C43 Pr C46 76.84(10)
C44 Pr C46 56.81(10)
C47 Pr C46 29.79(10)
C42 Pr C46 83.72(9)
C45 Pr C46 29.68(10)
C48 Pr C46 56.66(10)
C41 Pr C46 75.97(9)
N2 Pr N1 49.79(7)
N3 Pr N1 116.65(7)
N4 Pr N1 74.53(7)
C43 Pr N1 130.40(8)
C44 Pr N1 101.33(8)
C47 Pr N1 93.57(9)
C42 Pr N1 157.48(8)
C45 Pr N1 81.19(8)
C48 Pr N1 120.82(9)
C41 Pr N1 150.00(8)
C46 Pr N1 78.30(8)
O Li N4 125.5(3)
O Li N2 114.9(2)
N4 Li N2 108.5(2)
O Li N1 128.1(3)
N4 Li N1 99.7(2)
N2 Li N1 63.56(16)
O Li C1 116.8(2)
N4 Li C1 117.6(2)
N2 Li C1 33.68(11)
N1 Li C1 33.30(11)
O Li Pr 164.8(3)
N4 Li Pr 56.43(13)
N2 Li Pr 55.52(12)
N1 Li Pr 60.91(13)
C1 Li Pr 62.90(13)
C53 O C52 112.7(3)
C53 O Li 124.1(3)
C52 O Li 123.2(3)
C1 N1 C7 117.5(2)
C1 N1 Li 83.7(2)
C7 N1 Li 141.8(2)
C1 N1 Pr 82.83(15)
C7 N1 Pr 134.18(17)
Li N1 Pr 76.35(14)
C1 N2 C13 118.4(2)
C1 N2 Li 84.3(2)
C13 N2 Li 137.7(2)
C1 N2 Pr 91.07(15)
C13 N2 Pr 129.01(16)
Li N2 Pr 81.37(14)
C21 N3 C27 117.5(2)
C21 N3 Pr 92.92(16)
C27 N3 Pr 144.43(17)
C21 N4 C33 116.9(2)
C21 N4 Li 120.8(2)
C33 N4 Li 110.4(2)
C21 N4 Pr 91.41(16)
C33 N4 Pr 132.57(18)
Li N4 Pr 81.10(15)
N1 C1 N2 115.7(2)
N1 C1 C2 122.1(3)
N2 C1 C2 122.2(2)
N1 C1 Li 62.98(19)
N2 C1 Li 61.98(19)
C2 C1 Li 152.3(2)
N1 C1 Pr 70.37(14)
N2 C1 Pr 61.65(13)
C2 C1 Pr 137.50(19)
Li C1 Pr 70.02(13)
C3 C2 C1 175.4(3)
C2 C3 C4 178.2(4)
C3 C4 C6 118.1(3)
C3 C4 C5 118.9(4)
C6 C4 C5 57.9(3)
C6 C5 C4 60.9(3)
C5 C6 C4 61.2(3)
N1 C7 C12 110.9(2)
N1 C7 C8 111.3(2)
C12 C7 C8 109.0(2)
C9 C8 C7 112.0(3)
C10 C9 C8 111.4(3)
C9 C10 C11 110.3(3)
C12 C11 C10 111.2(3)
C7 C12 C11 111.5(3)
N2 C13 C14 109.0(2)
N2 C13 C18 111.9(2)
C14 C13 C18 109.9(2)
C13 C14 C15 112.5(2)
C16 C15 C14 111.0(3)
C15 C16 C17 111.0(3)
C16 C17 C18 111.2(2)
C13 C18 C17 111.1(3)
N3 C21 N4 118.5(2)
N3 C21 C22 122.2(2)
N4 C21 C22 119.3(2)
N3 C21 Pr 60.99(14)
N4 C21 Pr 61.23(14)
C22 C21 Pr 160.92(18)
C23 C22 C21 177.3(3)
C22 C23 C24 175.7(4)
C23 C24 C25 118.9(4)
C23 C24 C26 118.2(3)
C25 C24 C26 57.3(3)
C26 C25 C24 62.4(3)
C25 C26 C24 60.3(3)
N3 C27 C32 110.4(2)
N3 C27 C28 111.7(2)
C32 C27 C28 110.3(2)
C29 C28 C27 111.5(2)
C30 C29 C28 110.4(2)
C31 C30 C29 110.3(3)
C30 C31 C32 111.1(3)
C31 C32 C27 112.1(2)
N4 C33 C38 110.5(2)
N4 C33 C34 112.2(2)
C38 C33 C34 111.3(2)
C33 C34 C35 110.4(2)
C36 C35 C34 112.1(3)
C37 C36 C35 111.1(3)
C36 C37 C38 111.4(3)
C33 C38 C37 111.3(3)
C48 C41 C42 135.5(3)
C48 C41 Pr 74.88(17)
C42 C41 Pr 74.67(16)
C41 C42 C43 135.3(3)
C41 C42 Pr 75.61(17)
C43 C42 Pr 73.67(17)
C44 C43 C42 134.9(3)
C44 C43 Pr 75.34(17)
C42 C43 Pr 76.34(17)
C43 C44 C45 134.6(3)
C43 C44 Pr 74.54(17)
C45 C44 Pr 76.11(18)
C46 C45 C44 134.8(3)
C46 C45 Pr 75.52(18)
C44 C45 Pr 73.96(18)
C45 C46 C47 135.6(3)
C45 C46 Pr 74.80(18)
C47 C46 Pr 73.98(18)
C46 C47 C48 135.0(3)
C46 C47 Pr 76.23(17)
C48 C47 Pr 75.79(17)
C41 C48 C47 134.0(3)
C41 C48 Pr 75.50(16)
C47 C48 Pr 74.22(16)
O C52 C51 112.7(3)
O C53 C54 110.5(3)

loop_
_geom_bond_atom_site_label_1
_geom_bond_atom_site_label_2
_geom_bond_distance
Pr N2 2.569(2)
Pr N3 2.595(2)
Pr N4 2.599(2)
Pr C43 2.697(3)
Pr C44 2.707(3)
Pr C47 2.715(3)
Pr C42 2.731(3)
Pr C45 2.734(3)
Pr C48 2.735(3)
Pr C41 2.742(3)
Pr C46 2.743(3)
Pr N1 2.771(2)
Li O 1.894(5)
Li N4 2.106(5)
Li N2 2.130(6)
Li N1 2.152(6)
Li C1 2.401(6)
O C53 1.400(4)
O C52 1.445(4)
N1 C1 1.326(3)
N1 C7 1.474(3)
N2 C1 1.338(3)
N2 C13 1.476(3)
N3 C21 1.305(3)
N3 C27 1.475(3)
N4 C21 1.362(4)
N4 C33 1.470(3)
C1 C2 1.453(4)
C2 C3 1.188(4)
C3 C4 1.438(4)
C4 C6 1.498(6)
C4 C5 1.503(6)
C5 C6 1.453(7)
C7 C12 1.521(4)
C7 C8 1.533(4)
C8 C9 1.524(4)
C9 C10 1.521(5)
C10 C11 1.525(5)
C11 C12 1.525(4)
C13 C14 1.515(4)
C13 C18 1.525(4)
C14 C15 1.522(4)
C15 C16 1.511(5)
C16 C17 1.523(4)
C17 C18 1.525(4)
C21 C22 1.463(4)
C22 C23 1.186(4)
C23 C24 1.443(4)
C24 C25 1.472(6)
C24 C26 1.502(6)
C25 C26 1.427(6)
C27 C32 1.521(4)
C27 C28 1.532(3)
C28 C29 1.523(4)
C29 C30 1.522(4)
C30 C31 1.518(4)
C31 C32 1.518(4)
C33 C38 1.516(4)
C33 C34 1.518(4)
C34 C35 1.526(4)
C35 C36 1.518(5)
C36 C37 1.511(5)
C37 C38 1.522(4)
C41 C48 1.400(5)
C41 C42 1.404(4)
C42 C43 1.405(4)
C43 C44 1.404(4)
C44 C45 1.405(5)
C45 C46 1.403(5)
C46 C47 1.403(5)
C47 C48 1.410(5)
C51 C52 1.486(5)
C53 C54 1.487(5)

loop_
_geom_torsion_atom_site_label_1
_geom_torsion_atom_site_label_2
_geom_torsion_atom_site_label_3
_geom_torsion_atom_site_label_4
_geom_torsion
N2 Pr Li O 54.1(8)
N3 Pr Li O -51.4(9)
N4 Pr Li O -102.6(9)
C43 Pr Li O 29.0(10)
C44 Pr Li O 66.7(9)
C47 Pr Li O 171.4(8)
C42 Pr Li O -21.5(11)
C45 Pr Li O 101.7(9)
C48 Pr Li O -149.6(8)
C41 Pr Li O -94.9(9)
C46 Pr Li O 136.1(9)
N1 Pr Li O 130.5(10)
N2 Pr Li N4 156.8(2)
N3 Pr Li N4 51.25(13)
C43 Pr Li N4 131.58(15)
C44 Pr Li N4 169.29(12)
C47 Pr Li N4 -86.03(18)
C42 Pr Li N4 81.1(3)
C45 Pr Li N4 -155.73(12)
C48 Pr Li N4 -47.0(3)
C41 Pr Li N4 7.7(4)
C46 Pr Li N4 -121.25(14)
N1 Pr Li N4 -126.9(2)
N3 Pr Li N2 -105.51(14)
N4 Pr Li N2 -156.8(2)
C43 Pr Li N2 -25.2(2)
C44 Pr Li N2 12.5(2)
C47 Pr Li N2 117.21(15)
C42 Pr Li N2 -75.7(3)
C45 Pr Li N2 47.51(18)
C48 Pr Li N2 156.21(15)
C41 Pr Li N2 -149.1(2)
C46 Pr Li N2 81.98(16)
N1 Pr Li N2 76.35(15)
N2 Pr Li N1 -76.35(15)
N3 Pr Li N1 178.14(15)
N4 Pr Li N1 126.9(2)
C43 Pr Li N1 -101.53(18)
C44 Pr Li N1 -63.82(18)
C47 Pr Li N1 40.86(19)
C42 Pr Li N1 -152.04(18)
C45 Pr Li N1 -28.84(18)
C48 Pr Li N1 79.9(2)
C41 Pr Li N1 134.6(2)
C46 Pr Li N1 5.64(18)
N2 Pr Li C1 -38.51(12)
N3 Pr Li C1 -144.02(14)
N4 Pr Li C1 164.7(2)
C43 Pr Li C1 -63.7(2)
C44 Pr Li C1 -25.98(19)
C47 Pr Li C1 78.70(17)
C42 Pr Li C1 -114.2(2)
C45 Pr Li C1 9.01(18)
C48 Pr Li C1 117.71(17)
C41 Pr Li C1 172.4(2)
C46 Pr Li C1 43.48(17)
N1 Pr Li C1 37.84(11)
N4 Li O C53 -62.7(4)
N2 Li O C53 76.9(4)
N1 Li O C53 151.8(3)
C1 Li O C53 114.4(3)
Pr Li O C53 29.4(10)
N4 Li O C52 118.7(3)
N2 Li O C52 -101.7(3)
N1 Li O C52 -26.8(5)
C1 Li O C52 -64.2(4)
Pr Li O C52 -149.2(8)
O Li N1 C1 -81.2(3)
N4 Li N1 C1 126.7(2)
N2 Li N1 C1 20.66(16)
Pr Li N1 C1 84.12(15)
O Li N1 C7 46.4(5)
N4 Li N1 C7 -105.7(3)
N2 Li N1 C7 148.3(3)
C1 Li N1 C7 127.6(4)
Pr Li N1 C7 -148.3(3)
O Li N1 Pr -165.4(3)
N4 Li N1 Pr 42.54(16)
N2 Li N1 Pr -63.46(10)
C1 Li N1 Pr -84.12(15)
N2 Pr N1 C1 -24.82(15)
N3 Pr N1 C1 -87.24(17)
N4 Pr N1 C1 -119.32(17)
C43 Pr N1 C1 38.5(2)
C44 Pr N1 C1 47.40(18)
C47 Pr N1 C1 125.42(17)
C42 Pr N1 C1 62.0(3)
C45 Pr N1 C1 69.66(17)
C48 Pr N1 C1 138.69(16)
C41 Pr N1 C1 131.06(19)
C46 Pr N1 C1 99.70(17)
N2 Pr N1 C7 -146.6(3)
N3 Pr N1 C7 151.0(2)
N4 Pr N1 C7 118.9(3)
C43 Pr N1 C7 -83.3(3)
C44 Pr N1 C7 -74.4(3)
C47 Pr N1 C7 3.7(3)
C42 Pr N1 C7 -59.8(3)
C45 Pr N1 C7 -52.1(2)
C48 Pr N1 C7 16.9(3)
C41 Pr N1 C7 9.3(3)
C46 Pr N1 C7 -22.1(2)
N2 Pr N1 Li 60.42(16)
N3 Pr N1 Li -2.00(16)
N4 Pr N1 Li -34.08(15)
C43 Pr N1 Li 123.73(16)
C44 Pr N1 Li 132.65(15)
C47 Pr N1 Li -149.34(16)
C42 Pr N1 Li 147.3(2)
C45 Pr N1 Li 154.90(16)
C48 Pr N1 Li -136.07(16)
C41 Pr N1 Li -143.69(19)
C46 Pr N1 Li -175.06(16)
O Li N2 C1 101.6(3)
N4 Li N2 C1 -112.2(2)
N1 Li N2 C1 -20.45(15)
Pr Li N2 C1 -91.95(15)
O Li N2 C13 -25.4(5)
N4 Li N2 C13 120.8(3)
N1 Li N2 C13 -147.4(3)
C1 Li N2 C13 -126.9(3)
Pr Li N2 C13 141.1(3)
O Li N2 Pr -166.5(3)
N4 Li N2 Pr -20.29(19)
N1 Li N2 Pr 71.51(10)
C1 Li N2 Pr 91.95(15)
N3 Pr N2 C1 151.97(16)
N4 Pr N2 C1 99.66(17)
C43 Pr N2 C1 -112.07(17)
C44 Pr N2 C1 -85.80(17)
C47 Pr N2 C1 -19.7(2)
C42 Pr N2 C1 -127.61(16)
C45 Pr N2 C1 -56.00(17)
C48 Pr N2 C1 -35.7(4)
C41 Pr N2 C1 -126.5(2)
C46 Pr N2 C1 -33.16(18)
N1 Pr N2 C1 24.39(15)
N3 Pr N2 C13 -79.2(2)
N4 Pr N2 C13 -131.5(2)
C43 Pr N2 C13 16.8(2)
C44 Pr N2 C13 43.0(2)
C47 Pr N2 C13 109.2(2)
C42 Pr N2 C13 1.2(2)
C45 Pr N2 C13 72.8(2)
C48 Pr N2 C13 93.2(4)
C41 Pr N2 C13 2.4(3)
C46 Pr N2 C13 95.7(2)
N1 Pr N2 C13 153.2(2)
N3 Pr N2 Li 67.86(15)
N4 Pr N2 Li 15.55(15)
C43 Pr N2 Li 163.83(16)
C44 Pr N2 Li -169.91(16)
C47 Pr N2 Li -103.78(18)
C42 Pr N2 Li 148.28(16)
C45 Pr N2 Li -140.11(17)
C48 Pr N2 Li -119.8(3)
C41 Pr N2 Li 149.4(2)
C46 Pr N2 Li -117.27(16)
N1 Pr N2 Li -59.72(16)
N2 Pr N3 C21 -95.43(15)
N4 Pr N3 C21 -12.56(14)
C43 Pr N3 C21 165.64(15)
C44 Pr N3 C21 -177.59(14)
C47 Pr N3 C21 75.95(18)
C42 Pr N3 C21 138.57(15)
C45 Pr N3 C21 -177.74(17)
C48 Pr N3 C21 86.82(16)
C41 Pr N3 C21 109.12(16)
C46 Pr N3 C21 102.3(3)
N1 Pr N3 C21 -52.81(16)
N2 Pr N3 C27 114.6(3)
N4 Pr N3 C27 -162.5(3)
C43 Pr N3 C27 15.7(3)
C44 Pr N3 C27 32.4(3)
C47 Pr N3 C27 -74.0(3)
C42 Pr N3 C27 -11.4(3)
C45 Pr N3 C27 32.3(3)
C48 Pr N3 C27 -63.2(3)
C41 Pr N3 C27 -40.9(3)
C46 Pr N3 C27 -47.7(4)
N1 Pr N3 C27 157.2(2)
O Li N4 C21 75.4(4)
N2 Li N4 C21 -66.3(3)
N1 Li N4 C21 -131.5(2)
C1 Li N4 C21 -101.7(3)
Pr Li N4 C21 -86.3(2)
O Li N4 C33 -66.0(4)
N2 Li N4 C33 152.3(2)
N1 Li N4 C33 87.1(3)
C1 Li N4 C33 116.9(3)
Pr Li N4 C33 132.2(2)
O Li N4 Pr 161.7(3)
N2 Li N4 Pr 20.06(19)
N1 Li N4 Pr -45.15(17)
C1 Li N4 Pr -15.3(2)
N2 Pr N4 C21 105.17(15)
N3 Pr N4 C21 12.01(13)
C43 Pr N4 C21 8.6(2)
C44 Pr N4 C21 81.3(4)
C47 Pr N4 C21 -118.21(16)
C42 Pr N4 C21 -25.45(18)
C45 Pr N4 C21 175.91(18)
C48 Pr N4 C21 -86.83(16)
C41 Pr N4 C21 -55.61(16)
C46 Pr N4 C21 -147.67(15)
N1 Pr N4 C21 155.20(15)
N2 Pr N4 C33 -125.3(2)
N3 Pr N4 C33 141.5(2)
C43 Pr N4 C33 138.1(2)
C44 Pr N4 C33 -149.1(3)
C47 Pr N4 C33 11.3(2)
C42 Pr N4 C33 104.1(2)
C45 Pr N4 C33 -54.5(3)
C48 Pr N4 C33 42.7(2)
C41 Pr N4 C33 73.9(2)
C46 Pr N4 C33 -18.1(3)
N1 Pr N4 C33 -75.3(2)
N2 Pr N4 Li -15.75(16)
N3 Pr N4 Li -108.91(17)
C43 Pr N4 Li -112.3(2)
C44 Pr N4 Li -39.6(4)
C47 Pr N4 Li 120.87(17)
C42 Pr N4 Li -146.37(16)
C45 Pr N4 Li 55.0(2)
C48 Pr N4 Li 152.25(17)
C41 Pr N4 Li -176.53(16)
C46 Pr N4 Li 91.41(18)
N1 Pr N4 Li 34.28(16)
C7 N1 C1 N2 179.6(2)
Li N1 C1 N2 -33.9(3)
Pr N1 C1 N2 43.1(2)
C7 N1 C1 C2 2.1(4)
Li N1 C1 C2 148.6(3)
Pr N1 C1 C2 -134.4(2)
C7 N1 C1 Li -146.4(3)
Pr N1 C1 Li 76.97(14)
C7 N1 C1 Pr 136.6(2)
Li N1 C1 Pr -76.97(14)
C13 N2 C1 N1 176.5(2)
Li N2 C1 N1 34.3(3)
Pr N2 C1 N1 -47.0(2)
C13 N2 C1 C2 -6.0(4)
Li N2 C1 C2 -148.2(3)
Pr N2 C1 C2 130.6(2)
C13 N2 C1 Li 142.3(3)
Pr N2 C1 Li -81.22(14)
C13 N2 C1 Pr -136.5(2)
Li N2 C1 Pr 81.22(14)
O Li C1 N1 119.5(3)
N4 Li C1 N1 -63.2(3)
N2 Li C1 N1 -145.3(3)
Pr Li C1 N1 -77.54(15)
O Li C1 N2 -95.3(3)
N4 Li C1 N2 82.1(3)
N1 Li C1 N2 145.3(3)
Pr Li C1 N2 67.73(14)
O Li C1 C2 11.3(7)
N4 Li C1 C2 -171.4(4)
N2 Li C1 C2 106.5(5)
N1 Li C1 C2 -108.2(5)
Pr Li C1 C2 174.3(5)
O Li C1 Pr -163.0(3)
N4 Li C1 Pr 14.3(2)
N2 Li C1 Pr -67.73(15)
N1 Li C1 Pr 77.54(15)
N2 Pr C1 N1 135.6(3)
N3 Pr C1 N1 105.08(16)
N4 Pr C1 N1 57.20(16)
C43 Pr C1 N1 -150.10(16)
C44 Pr C1 N1 -133.33(17)
C47 Pr C1 N1 -59.02(18)
C42 Pr C1 N1 -149.62(16)
C45 Pr C1 N1 -104.38(18)
C48 Pr C1 N1 -58.7(2)
C41 Pr C1 N1 -104.5(3)
C46 Pr C1 N1 -76.11(17)
N3 Pr C1 N2 -30.54(18)
N4 Pr C1 N2 -78.42(16)
C43 Pr C1 N2 74.28(17)
C44 Pr C1 N2 91.05(17)
C47 Pr C1 N2 165.36(16)
C42 Pr C1 N2 74.8(2)
C45 Pr C1 N2 120.00(18)
C48 Pr C1 N2 165.69(16)
C41 Pr C1 N2 119.9(2)
C46 Pr C1 N2 148.26(17)
N1 Pr C1 N2 -135.6(3)
N2 Pr C1 C2 -107.9(3)
N3 Pr C1 C2 -138.4(3)
N4 Pr C1 C2 173.7(3)
C43 Pr C1 C2 -33.6(3)
C44 Pr C1 C2 -16.8(3)
C47 Pr C1 C2 57.5(3)
C42 Pr C1 C2 -33.1(3)
C45 Pr C1 C2 12.1(3)
C48 Pr C1 C2 57.8(3)
C41 Pr C1 C2 12.0(4)
C46 Pr C1 C2 40.4(3)
N1 Pr C1 C2 116.5(4)
N2 Pr C1 Li 68.2(2)
N3 Pr C1 Li 37.63(16)
N4 Pr C1 Li -10.25(15)
C43 Pr C1 Li 142.45(15)
C44 Pr C1 Li 159.22(16)
C47 Pr C1 Li -126.47(15)
C42 Pr C1 Li 142.93(16)
C45 Pr C1 Li -171.82(17)
C48 Pr C1 Li -126.14(17)
C41 Pr C1 Li -171.9(2)
C46 Pr C1 Li -143.56(16)
N1 Pr C1 Li -67.4(2)
N1 C1 C2 C3 20(4)
N2 C1 C2 C3 -158(4)
Li C1 C2 C3 112(4)
Pr C1 C2 C3 -76(4)
C1 C2 C3 C4 -2(14)
C2 C3 C4 C6 25(12)
C2 C3 C4 C5 -42(12)
C3 C4 C5 C6 106.7(5)
C3 C4 C6 C5 -108.2(4)
C1 N1 C7 C12 -159.2(3)
Li N1 C7 C12 83.4(4)
Pr N1 C7 C12 -51.2(4)
C1 N1 C7 C8 79.3(3)
Li N1 C7 C8 -38.1(4)
Pr N1 C7 C8 -172.68(19)
N1 C7 C8 C9 179.0(3)
C12 C7 C8 C9 56.4(4)
C7 C8 C9 C10 -56.2(4)
C8 C9 C10 C11 54.8(5)
C9 C10 C11 C12 -55.6(5)
N1 C7 C12 C11 -180.0(3)
C8 C7 C12 C11 -57.1(4)
C10 C11 C12 C7 57.9(4)
C1 N2 C13 C14 159.9(2)
Li N2 C13 C14 -84.9(4)
Pr N2 C13 C14 42.1(3)
C1 N2 C13 C18 -78.4(3)
Li N2 C13 C18 36.9(4)
Pr N2 C13 C18 163.89(18)
N2 C13 C14 C15 178.7(3)
C18 C13 C14 C15 55.7(4)
C13 C14 C15 C16 -55.6(4)
C14 C15 C16 C17 54.8(4)
C15 C16 C17 C18 -55.8(4)
N2 C13 C18 C17 -177.1(2)
C14 C13 C18 C17 -55.9(3)
C16 C17 C18 C13 56.6(4)
C27 N3 C21 N4 -177.2(2)
Pr N3 C21 N4 22.0(2)
C27 N3 C21 C22 2.8(4)
Pr N3 C21 C22 -158.1(2)
C27 N3 C21 Pr 160.9(2)
C33 N4 C21 N3 -162.4(2)
Li N4 C21 N3 58.6(3)
Pr N4 C21 N3 -21.9(2)
C33 N4 C21 C22 17.7(4)
Li N4 C21 C22 -121.4(3)
Pr N4 C21 C22 158.2(2)
C33 N4 C21 Pr -140.5(2)
Li N4 C21 Pr 80.5(2)
N2 Pr C21 N3 84.46(15)
N4 Pr C21 N3 158.0(2)
C43 Pr C21 N3 -16.77(17)
C44 Pr C21 N3 3.8(2)
C47 Pr C21 N3 -124.97(16)
C42 Pr C21 N3 -42.33(16)
C45 Pr C21 N3 27(2)
C48 Pr C21 N3 -100.78(16)
C41 Pr C21 N3 -71.79(16)
C46 Pr C21 N3 -143.32(19)
N1 Pr C21 N3 133.79(14)
N2 Pr C21 N4 -73.53(14)
N3 Pr C21 N4 -158.0(2)
C43 Pr C21 N4 -174.76(14)
C44 Pr C21 N4 -154.14(16)
C47 Pr C21 N4 77.05(17)
C42 Pr C21 N4 159.69(14)
C45 Pr C21 N4 -131(2)
C48 Pr C21 N4 101.23(15)
C41 Pr C21 N4 130.22(15)
C46 Pr C21 N4 58.7(2)
N1 Pr C21 N4 -24.20(15)
N2 Pr C21 C22 -170.5(6)
N3 Pr C21 C22 105.0(6)
N4 Pr C21 C22 -97.0(6)
C43 Pr C21 C22 88.2(6)
C44 Pr C21 C22 108.9(6)
C47 Pr C21 C22 -19.9(6)
C42 Pr C21 C22 62.7(6)
C45 Pr C21 C22 131.8(19)
C48 Pr C21 C22 4.2(6)
C41 Pr C21 C22 33.2(6)
C46 Pr C21 C22 -38.3(7)
N1 Pr C21 C22 -121.2(6)
N3 C21 C22 C23 162(6)
N4 C21 C22 C23 -18(7)
Pr C21 C22 C23 68(7)
C21 C22 C23 C24 11(11)
C22 C23 C24 C25 -39(5)
C22 C23 C24 C26 28(5)
C23 C24 C25 C26 106.7(4)
C23 C24 C26 C25 -107.9(5)
C21 N3 C27 C32 156.3(2)
Pr N3 C27 C32 -57.9(3)
C21 N3 C27 C28 -80.6(3)
Pr N3 C27 C28 65.1(3)
N3 C27 C28 C29 -178.0(2)
C32 C27 C28 C29 -54.9(3)
C27 C28 C29 C30 57.2(3)
C28 C29 C30 C31 -57.9(4)
C29 C30 C31 C32 57.1(4)
C30 C31 C32 C27 -55.8(4)
N3 C27 C32 C31 177.9(2)
C28 C27 C32 C31 54.0(3)
C21 N4 C33 C38 96.6(3)
Li N4 C33 C38 -120.3(3)
Pr N4 C33 C38 -23.6(3)
C21 N4 C33 C34 -138.5(3)
Li N4 C33 C34 4.6(3)
Pr N4 C33 C34 101.3(3)
N4 C33 C34 C35 180.0(3)
C38 C33 C34 C35 -55.6(4)
C33 C34 C35 C36 55.3(4)
C34 C35 C36 C37 -55.0(4)
C35 C36 C37 C38 54.6(5)
N4 C33 C38 C37 -178.5(3)
C34 C33 C38 C37 56.1(3)
C36 C37 C38 C33 -55.5(4)
N2 Pr C41 C48 145.3(2)
N3 Pr C41 C48 -133.00(19)
N4 Pr C41 C48 -85.85(19)
C43 Pr C41 C48 128.3(2)
C44 Pr C41 C48 103.6(2)
C47 Pr C41 C48 20.09(18)
C42 Pr C41 C48 147.2(3)
C45 Pr C41 C48 74.07(19)
C46 Pr C41 C48 45.03(19)
N1 Pr C41 C48 13.3(3)
N2 Pr C41 C42 -1.8(3)
N3 Pr C41 C42 79.84(17)
N4 Pr C41 C42 126.98(17)
C43 Pr C41 C42 -18.89(17)
C44 Pr C41 C42 -43.57(18)
C47 Pr C41 C42 -127.1(2)
C45 Pr C41 C42 -73.10(18)
C48 Pr C41 C42 -147.2(3)
C46 Pr C41 C42 -102.14(18)
N1 Pr C41 C42 -133.83(18)
C48 C41 C42 C43 -0.5(6)
Pr C41 C42 C43 47.8(3)
C48 C41 C42 Pr -48.3(4)
N2 Pr C42 C41 179.05(16)
N3 Pr C42 C41 -97.78(17)
N4 Pr C42 C41 -68.7(2)
C43 Pr C42 C41 147.1(3)
C44 Pr C42 C41 126.8(2)
C47 Pr C42 C41 43.17(18)
C45 Pr C42 C41 101.85(18)
C48 Pr C42 C41 18.70(17)
C46 Pr C42 C41 72.59(18)
N1 Pr C42 C41 109.6(2)
N2 Pr C42 C43 32.0(2)
N3 Pr C42 C43 115.14(18)
N4 Pr C42 C43 144.17(17)
C44 Pr C42 C43 -20.30(18)
C47 Pr C42 C43 -103.91(19)
C45 Pr C42 C43 -45.23(18)
C48 Pr C42 C43 -128.4(2)
C41 Pr C42 C43 -147.1(3)
C46 Pr C42 C43 -74.48(19)
N1 Pr C42 C43 -37.4(3)
C41 C42 C43 C44 4.0(6)
Pr C42 C43 C44 52.4(3)
C41 C42 C43 Pr -48.4(3)
N2 Pr C43 C44 61.33(18)
N3 Pr C43 C44 150.77(17)
N4 Pr C43 C44 153.50(17)
C47 Pr C43 C44 -73.10(19)
C42 Pr C43 C44 -144.6(3)
C45 Pr C43 C44 -19.95(17)
C48 Pr C43 C44 -102.41(19)
C41 Pr C43 C44 -125.8(2)
C46 Pr C43 C44 -44.17(18)
N1 Pr C43 C44 17.6(2)
N2 Pr C43 C42 -154.11(17)
N3 Pr C43 C42 -64.67(18)
N4 Pr C43 C42 -61.9(2)
C44 Pr C43 C42 144.6(3)
C47 Pr C43 C42 71.46(19)
C45 Pr C43 C42 124.6(2)
C48 Pr C43 C42 42.15(18)
C41 Pr C43 C42 18.73(17)
C46 Pr C43 C42 100.39(19)
N1 Pr C43 C42 162.19(16)
C42 C43 C44 C45 -1.2(6)
Pr C43 C44 C45 51.5(4)
C42 C43 C44 Pr -52.7(3)
N2 Pr C44 C43 -119.42(18)
N3 Pr C44 C43 -34.9(2)
N4 Pr C44 C43 -95.6(4)
C47 Pr C44 C43 102.42(19)
C42 Pr C44 C43 20.22(16)
C45 Pr C44 C43 145.0(3)
C48 Pr C44 C43 73.09(18)
C41 Pr C44 C43 44.27(18)
C46 Pr C44 C43 125.8(2)
N1 Pr C44 C43 -166.39(17)
N2 Pr C44 C45 95.58(18)
N3 Pr C44 C45 -179.86(16)
N4 Pr C44 C45 119.4(4)
C43 Pr C44 C45 -145.0(3)
C47 Pr C44 C45 -42.57(18)
C42 Pr C44 C45 -124.8(2)
C48 Pr C44 C45 -71.91(19)
C41 Pr C44 C45 -100.72(19)
C46 Pr C44 C45 -19.16(16)
N1 Pr C44 C45 48.62(18)
C43 C44 C45 C46 -1.7(7)
Pr C44 C45 C46 49.3(4)
C43 C44 C45 Pr -51.0(4)
N2 Pr C45 C46 131.44(18)
N3 Pr C45 C46 -146.05(18)
N4 Pr C45 C46 61.6(3)
C43 Pr C45 C46 -126.2(2)
C44 Pr C45 C46 -146.3(3)
C47 Pr C45 C46 -18.32(17)
C42 Pr C45 C46 -101.20(19)
C48 Pr C45 C46 -42.80(18)
C41 Pr C45 C46 -72.00(19)
N1 Pr C45 C46 81.81(18)
N2 Pr C45 C44 -82.25(18)
N3 Pr C45 C44 0.3(3)
N4 Pr C45 C44 -152.07(18)
C43 Pr C45 C44 20.07(16)
C47 Pr C45 C44 128.0(2)
C42 Pr C45 C44 45.10(17)
C48 Pr C45 C44 103.50(19)
C41 Pr C45 C44 74.31(18)
C46 Pr C45 C44 146.3(3)
N1 Pr C45 C44 -131.89(18)
C44 C45 C46 C47 -2.0(7)
Pr C45 C46 C47 46.7(4)
C44 C45 C46 Pr -48.8(4)
N2 Pr C46 C45 -51.57(19)
N3 Pr C46 C45 109.9(3)
N4 Pr C46 C45 -148.48(16)
C43 Pr C46 C45 44.01(18)
C44 Pr C46 C45 19.31(17)
C47 Pr C46 C45 148.0(3)
C42 Pr C46 C45 73.66(18)
C48 Pr C46 C45 127.6(2)
C41 Pr C46 C45 102.84(19)
N1 Pr C46 C45 -92.72(18)
N2 Pr C46 C47 160.47(18)
N3 Pr C46 C47 -38.1(4)
N4 Pr C46 C47 63.6(2)
C43 Pr C46 C47 -104.0(2)
C44 Pr C46 C47 -128.7(2)
C42 Pr C46 C47 -74.3(2)
C45 Pr C46 C47 -148.0(3)
C48 Pr C46 C47 -20.38(18)
C41 Pr C46 C47 -45.12(19)
N1 Pr C46 C47 119.3(2)
C45 C46 C47 C48 6.0(7)
Pr C46 C47 C48 52.9(4)
C45 C46 C47 Pr -47.0(4)
N2 Pr C47 C46 -26.7(2)
N3 Pr C47 C46 165.48(17)
N4 Pr C47 C46 -133.38(18)
C43 Pr C47 C46 71.5(2)
C44 Pr C47 C46 42.01(19)
C42 Pr C47 C46 100.6(2)
C45 Pr C47 C46 18.26(18)
C48 Pr C47 C46 144.4(3)
C41 Pr C47 C46 124.6(2)
N1 Pr C47 C46 -58.81(19)
N2 Pr C47 C48 -171.08(16)
N3 Pr C47 C48 21.1(2)
N4 Pr C47 C48 82.20(19)
C43 Pr C47 C48 -72.95(19)
C44 Pr C47 C48 -102.40(19)
C42 Pr C47 C48 -43.82(18)
C45 Pr C47 C48 -126.2(2)
C41 Pr C47 C48 -19.85(17)
C46 Pr C47 C48 -144.4(3)
N1 Pr C47 C48 156.77(18)
C42 C41 C48 C47 -1.9(6)
Pr C41 C48 C47 -50.1(4)
C42 C41 C48 Pr 48.3(4)
C46 C47 C48 C41 -2.5(6)
Pr C47 C48 C41 50.6(4)
C46 C47 C48 Pr -53.1(4)
N2 Pr C48 C41 -121.9(3)
N3 Pr C48 C41 50.10(19)
N4 Pr C48 C41 105.36(18)
C43 Pr C48 C41 -42.43(18)
C44 Pr C48 C41 -71.88(19)
C47 Pr C48 C41 -145.0(3)
C42 Pr C48 C41 -18.76(17)
C45 Pr C48 C41 -101.01(19)
C46 Pr C48 C41 -124.8(2)
N1 Pr C48 C41 -172.28(16)
N2 Pr C48 C47 23.1(4)
N3 Pr C48 C47 -164.89(17)
N4 Pr C48 C47 -109.64(18)
C43 Pr C48 C47 102.6(2)
C44 Pr C48 C47 73.12(19)
C42 Pr C48 C47 126.2(2)
C45 Pr C48 C47 44.00(19)
C41 Pr C48 C47 145.0(3)
C46 Pr C48 C47 20.25(18)
N1 Pr C48 C47 -27.3(2)
C53 O C52 C51 -84.8(4)
Li O C52 C51 93.9(4)
C52 O C53 C54 -170.2(3)
Li O C53 C54 11.0(4)
